data_2218003
loop_
_publ_author_name
'Wang, Xiaoming'
'Li, Xinyuan'
'Yin, Yale'
'Pang, Yanjun'
'Yang, Yonghua'

_publ_section_title
;
 2,3,4-Tri-<i>O</i>-acetyl-\b-<small>D</small>-xylosyl
 2,4-dichlorophenoxyacetate
;
_journal_coeditor_code SI2071
_journal_issue 4
_journal_name_full 'Acta Crystallographica Section E'
_journal_page_first o669
_journal_paper_doi 10.1107/S1600536808005837
_journal_volume 64
_journal_year 2008
_chemical_formula_iupac 'C19 H20 Cl2 O10'
_chemical_formula_moiety 'C19 H20 Cl2 O10'
_chemical_formula_sum 'C19 H20 Cl2 O10'
_chemical_formula_weight 479.25
_chemical_name_systematic
;
2,3,4-Tri-<i>O</i>-acetyl-\b-D-xylosyl 2,4-dichlorophenoxyacetate
;
_space_group_IT_number 4
_symmetry_cell_setting monoclinic
_symmetry_space_group_name_Hall 'P 2yb'
_symmetry_space_group_name_H-M 'P 1 21 1'
_atom_sites_solution_hydrogens geom
_atom_sites_solution_primary direct
_atom_sites_solution_secondary difmap
_cell_angle_alpha 90.00
_cell_angle_beta 104.281(2)
_cell_angle_gamma 90.00
_cell_formula_units_Z 2
_cell_length_a 5.6601(8)
_cell_length_b 23.129(3)
_cell_length_c 8.7456(13)
_cell_measurement_reflns_used 90
_cell_measurement_temperature 293(2)
_cell_measurement_theta_max 25.00
_cell_measurement_theta_min 2.40
_cell_volume 1109.5(3)
_computing_cell_refinement 'SAINT-Plus (Bruker, 2003)'
_computing_data_collection 'SMART (Bruker, 2003)'
_computing_data_reduction 'SAINT-Plus (Bruker, 2003)'
_computing_molecular_graphics 'SHELXTL (Sheldrick, 2008)'
_computing_publication_material 'SHELXTL (Sheldrick, 2008)'
_computing_structure_refinement 'SHELXL97 (Sheldrick, 2008)'
_computing_structure_solution 'SHELXS97 (Sheldrick, 2008)'
_diffrn_ambient_temperature 293(2)
_diffrn_detector_area_resol_mean 9.00cm
_diffrn_measured_fraction_theta_full 0.999
_diffrn_measured_fraction_theta_max 0.999
_diffrn_measurement_device_type 'Bruker SMART APEX CCD'
_diffrn_measurement_method '\w and \f'
_diffrn_radiation_monochromator graphite
_diffrn_radiation_source 'fine-focus sealed tube'
_diffrn_radiation_type MoK\a
_diffrn_radiation_wavelength 0.71073
_diffrn_reflns_av_R_equivalents 0.08886
_diffrn_reflns_av_sigmaI/netI 0.0548
_diffrn_reflns_limit_h_max 5
_diffrn_reflns_limit_h_min -6
_diffrn_reflns_limit_k_max 15
_diffrn_reflns_limit_k_min -27
_diffrn_reflns_limit_l_max 10
_diffrn_reflns_limit_l_min -9
_diffrn_reflns_number 5656
_diffrn_reflns_theta_full 25.00
_diffrn_reflns_theta_max 25.00
_diffrn_reflns_theta_min 2.40
_exptl_absorpt_coefficient_mu 0.345
_exptl_absorpt_correction_type none
_exptl_absorpt_process_details none
_exptl_crystal_colour colourless
_exptl_crystal_density_diffrn 1.435
_exptl_crystal_density_method 'not measured'
_exptl_crystal_description block
_exptl_crystal_F_000 496
_exptl_crystal_size_max 0.45
_exptl_crystal_size_mid 0.23
_exptl_crystal_size_min 0.21
_refine_diff_density_max 0.289
_refine_diff_density_min -0.313
_refine_ls_abs_structure_details 'Flack (1983), 1325 Friedel pairs'
_refine_ls_abs_structure_Flack 0.04(8)
_refine_ls_extinction_method none
_refine_ls_goodness_of_fit_ref 1.035
_refine_ls_hydrogen_treatment constr
_refine_ls_matrix_type full
_refine_ls_number_parameters 284
_refine_ls_number_reflns 3337
_refine_ls_number_restraints 1
_refine_ls_restrained_S_all 1.035
_refine_ls_R_factor_all 0.0504
_refine_ls_R_factor_gt 0.0461
_refine_ls_shift/su_max 0.000
_refine_ls_shift/su_mean 0.000
_refine_ls_structure_factor_coef Fsqd
_refine_ls_weighting_details 'w=1/[\s^2^(Fo^2^)+(0.0733P)^2^+0.2029P] where P=(Fo^2^+2Fc^2^)/3'
_refine_ls_weighting_scheme calc
_refine_ls_wR_factor_gt 0.1161
_refine_ls_wR_factor_ref 0.1206
_reflns_number_gt 3044
_reflns_number_total 3337
_reflns_threshold_expression I>2\s(I)
_cod_data_source_file si2071.cif
_cod_data_source_block I
_cod_depositor_comments
;
The following automatic conversions were performed:
'_symmetry_cell_setting' value 'Monoclinic' changed to 'monoclinic'
according to '/home/saulius/struct/CIF-dictionaries/cif_core.dic'
dictionary named 'cif_core.dic' version 2.4.1 from 2010-06-29.

Automatic conversion script
Id: cif_fix_enum 1527 2010-12-29 10:47:43Z saulius 

The following automatic conversions were performed:

'_symmetry_cell_setting' value 'Monoclinic' changed to 'monoclinic'
according to /home/saulius/struct/CIF-dictionaries/cif_core.dic
dictionary named 'cif_core.dic' version 2.4.1 from 2010-06-29.

Automatic conversion script
Id: cif_fix_values 1715 2011-07-08 13:25:40Z adriana 
;
_cod_original_sg_symbol_H-M 'P 21'
_cod_database_code 2218003
_cod_database_fobs_code 2218003

loop_
_symmetry_equiv_pos_as_xyz
'x, y, z'
'-x, y+1/2, -z'

loop_
_atom_site_type_symbol
_atom_site_label
_atom_site_fract_x
_atom_site_fract_y
_atom_site_fract_z
_atom_site_U_iso_or_equiv
_atom_site_adp_type
_atom_site_calc_flag
_atom_site_refinement_flags
_atom_site_occupancy
Cl Cl1 0.39611(18) 0.41178(5) 0.40852(13) 0.0708(3) Uani d . 1
Cl Cl2 -0.4306(3) 0.37317(8) -0.0324(2) 0.1303(7) Uani d . 1
O O1 0.2663(5) 0.31057(11) 0.5567(3) 0.0593(6) Uani d . 1
O O2 0.1992(6) 0.16524(12) 0.6787(3) 0.0662(7) Uani d . 1
O O3 0.3421(4) 0.20235(10) 0.4807(3) 0.0492(5) Uani d . 1
O O4 0.6349(4) 0.13402(10) 0.5269(3) 0.0501(6) Uani d . 1
O O5 0.1431(4) 0.15293(10) 0.1744(3) 0.0452(5) Uani d . 1
O O6 0.2612(5) 0.22405(14) 0.0364(4) 0.0748(9) Uani d . 1
O O7 0.4821(4) 0.08031(10) 0.0669(2) 0.0478(5) Uani d . 1
O O8 0.1649(6) 0.01975(16) 0.0038(4) 0.0854(10) Uani d . 1
O O9 0.7485(4) 0.00745(10) 0.2985(2) 0.0451(5) Uani d . 1
O O10 1.1379(4) 0.01306(11) 0.4309(3) 0.0552(6) Uani d . 1
C C1 -0.0205(8) 0.38597(19) 0.1966(5) 0.0648(10) Uani d . 1
H H1 0.0105 0.4181 0.1406 0.078 Uiso calc R 1
C C2 -0.2255(8) 0.3534(2) 0.1430(5) 0.0733(11) Uani d . 1
C C3 -0.2759(8) 0.30616(19) 0.2235(6) 0.0724(11) Uani d . 1
H H3 -0.4165 0.2846 0.1841 0.087 Uiso calc R 1
C C4 -0.1159(7) 0.29073(17) 0.3640(5) 0.0601(9) Uani d . 1
H H4 -0.1510 0.2592 0.4207 0.072 Uiso calc R 1
C C5 0.0968(6) 0.32194(15) 0.4211(4) 0.0502(8) Uani d . 1
C C6 0.1387(6) 0.36984(16) 0.3357(4) 0.0520(8) Uani d . 1
C C7 0.2153(9) 0.26725(17) 0.6570(4) 0.0632(10) Uani d . 1
H H7A 0.0481 0.2720 0.6641 0.076 Uiso calc R 1
H H7B 0.3196 0.2734 0.7617 0.076 Uiso calc R 1
C C8 0.2479(6) 0.20569(15) 0.6091(4) 0.0470(7) Uani d . 1
C C9 0.3960(5) 0.14523(14) 0.4394(3) 0.0406(6) Uani d . 1
H H9 0.2811 0.1173 0.4647 0.049 Uiso calc R 1
C C10 0.3903(5) 0.14345(14) 0.2641(3) 0.0396(6) Uani d . 1
H H10 0.5002 0.1726 0.2382 0.048 Uiso calc R 1
C C11 0.4660(5) 0.08292(14) 0.2273(3) 0.0383(6) Uani d . 1
H H11 0.3442 0.0550 0.2435 0.046 Uiso calc R 1
C C12 0.7106(5) 0.06757(13) 0.3323(4) 0.0407(6) Uani d . 1
H H12 0.8380 0.0917 0.3066 0.049 Uiso calc R 1
C C13 0.7069(6) 0.07587(15) 0.5044(4) 0.0462(7) Uani d . 1
H H13A 0.5931 0.0489 0.5323 0.055 Uiso calc R 1
H H13B 0.8676 0.0684 0.5719 0.055 Uiso calc R 1
C C14 0.1046(6) 0.19246(16) 0.0576(4) 0.0479(8) Uani d . 1
C C15 -0.1479(7) 0.1900(2) -0.0418(5) 0.0628(10) Uani d . 1
H H15A -0.2249 0.2269 -0.0404 0.094 Uiso calc R 1
H H15B -0.2378 0.1610 -0.0013 0.094 Uiso calc R 1
H H15C -0.1450 0.1804 -0.1481 0.094 Uiso calc R 1
C C16 0.3333(7) 0.04317(17) -0.0295(4) 0.0543(9) Uani d . 1
C C17 0.4131(10) 0.0352(2) -0.1786(5) 0.0802(14) Uani d . 1
H H17A 0.5523 0.0101 -0.1593 0.120 Uiso calc R 1
H H17B 0.4557 0.0721 -0.2148 0.120 Uiso calc R 1
H H17C 0.2827 0.0184 -0.2575 0.120 Uiso calc R 1
C C18 0.9736(5) -0.01395(15) 0.3484(4) 0.0439(7) Uani d . 1
C C19 0.9926(7) -0.07338(17) 0.2889(5) 0.0620(9) Uani d . 1
H H19A 1.0063 -0.0716 0.1818 0.093 Uiso calc R 1
H H19B 0.8497 -0.0950 0.2934 0.093 Uiso calc R 1
H H19C 1.1343 -0.0920 0.3531 0.093 Uiso calc R 1

loop_
_atom_site_aniso_label
_atom_site_aniso_U_11
_atom_site_aniso_U_22
_atom_site_aniso_U_33
_atom_site_aniso_U_12
_atom_site_aniso_U_13
_atom_site_aniso_U_23
Cl1 0.0728(6) 0.0576(6) 0.0782(6) -0.0171(5) 0.0114(5) -0.0004(5)
Cl2 0.1225(12) 0.1201(14) 0.1079(10) -0.0217(10) -0.0481(9) 0.0335(10)
O1 0.0780(16) 0.0361(13) 0.0569(14) 0.0026(12) 0.0038(12) -0.0004(11)
O2 0.100(2) 0.0457(16) 0.0624(16) 0.0022(14) 0.0379(14) 0.0033(12)
O3 0.0682(14) 0.0353(13) 0.0468(12) 0.0000(10) 0.0191(10) -0.0025(10)
O4 0.0557(13) 0.0461(15) 0.0444(12) 0.0009(10) 0.0044(10) -0.0115(10)
O5 0.0425(11) 0.0481(14) 0.0462(12) -0.0016(9) 0.0130(9) 0.0082(10)
O6 0.0692(16) 0.076(2) 0.0702(17) -0.0201(15) -0.0009(13) 0.0305(15)
O7 0.0600(13) 0.0497(14) 0.0362(10) -0.0045(11) 0.0170(9) -0.0007(10)
O8 0.090(2) 0.091(3) 0.0718(19) -0.0339(19) 0.0142(16) -0.0312(17)
O9 0.0458(11) 0.0385(13) 0.0508(12) -0.0028(9) 0.0114(9) -0.0053(10)
O10 0.0480(12) 0.0565(16) 0.0585(14) -0.0034(11) 0.0084(10) -0.0008(12)
C1 0.075(2) 0.057(2) 0.058(2) -0.0028(19) 0.0095(17) 0.0090(18)
C2 0.070(2) 0.067(3) 0.071(2) 0.001(2) -0.0058(19) 0.006(2)
C3 0.065(2) 0.050(2) 0.095(3) -0.0128(18) 0.003(2) -0.003(2)
C4 0.068(2) 0.037(2) 0.074(2) -0.0035(16) 0.0142(18) 0.0021(17)
C5 0.0619(19) 0.0340(18) 0.0543(18) 0.0064(15) 0.0134(15) -0.0033(14)
C6 0.0598(18) 0.0414(19) 0.0548(18) 0.0017(15) 0.0142(15) -0.0048(15)
C7 0.097(3) 0.041(2) 0.052(2) 0.0103(19) 0.0190(19) -0.0014(17)
C8 0.0599(18) 0.0381(19) 0.0414(15) 0.0056(14) 0.0095(14) 0.0016(14)
C9 0.0506(16) 0.0316(16) 0.0395(15) -0.0021(13) 0.0112(12) -0.0031(12)
C10 0.0399(14) 0.0401(17) 0.0389(14) -0.0072(12) 0.0099(11) 0.0027(13)
C11 0.0443(14) 0.0404(17) 0.0331(13) -0.0098(12) 0.0150(11) -0.0017(12)
C12 0.0418(15) 0.0334(17) 0.0477(16) -0.0036(13) 0.0125(12) -0.0020(13)
C13 0.0502(16) 0.0423(19) 0.0442(16) 0.0044(14) 0.0081(13) -0.0024(14)
C14 0.0517(17) 0.051(2) 0.0423(16) -0.0055(15) 0.0146(13) -0.0017(14)
C15 0.0564(19) 0.073(3) 0.058(2) 0.0036(18) 0.0110(16) 0.0126(19)
C16 0.069(2) 0.046(2) 0.0420(17) 0.0046(17) 0.0039(16) -0.0052(15)
C17 0.132(4) 0.065(3) 0.044(2) 0.019(3) 0.023(2) -0.0076(19)
C18 0.0437(17) 0.0473(19) 0.0421(16) -0.0012(14) 0.0136(13) 0.0055(13)
C19 0.063(2) 0.051(2) 0.071(2) 0.0030(17) 0.0147(17) -0.0049(18)

loop_
_atom_type_symbol
_atom_type_description
_atom_type_scat_dispersion_real
_atom_type_scat_dispersion_imag
_atom_type_scat_source
C C 0.0033 0.0016 'International Tables Vol C Tables 4.2.6.8 and 6.1.1.4'
H H 0.0000 0.0000 'International Tables Vol C Tables 4.2.6.8 and 6.1.1.4'
O O 0.0106 0.0060 'International Tables Vol C Tables 4.2.6.8 and 6.1.1.4'
Cl Cl 0.1484 0.1585 'International Tables Vol C Tables 4.2.6.8 and 6.1.1.4'

loop_
_geom_angle_atom_site_label_1
_geom_angle_atom_site_label_2
_geom_angle_atom_site_label_3
_geom_angle
C5 O1 C7 118.3(3)
C8 O3 C9 114.5(2)
C9 O4 C13 111.5(2)
C14 O5 C10 118.0(2)
C16 O7 C11 117.4(3)
C18 O9 C12 117.8(2)
C2 C1 C6 118.0(4)
C2 C1 H1 121.0
C6 C1 H1 121.0
C1 C2 C3 122.1(4)
C1 C2 Cl2 118.9(4)
C3 C2 Cl2 119.1(3)
C2 C3 C4 119.4(4)
C2 C3 H3 120.3
C4 C3 H3 120.3
C3 C4 C5 120.4(4)
C3 C4 H4 119.8
C5 C4 H4 119.8
O1 C5 C4 125.3(3)
O1 C5 C6 116.6(3)
C4 C5 C6 118.0(3)
C1 C6 C5 122.1(3)
C1 C6 Cl1 118.7(3)
C5 C6 Cl1 119.2(3)
O1 C7 C8 116.2(3)
O1 C7 H7A 108.2
C8 C7 H7A 108.2
O1 C7 H7B 108.2
C8 C7 H7B 108.2
H7A C7 H7B 107.4
O2 C8 O3 124.6(3)
O2 C8 C7 122.9(3)
O3 C8 C7 112.5(3)
O4 C9 O3 105.7(2)
O4 C9 C10 108.8(2)
O3 C9 C10 109.1(2)
O4 C9 H9 111.0
O3 C9 H9 111.0
C10 C9 H9 111.0
O5 C10 C11 108.1(2)
O5 C10 C9 108.6(2)
C11 C10 C9 107.4(2)
O5 C10 H10 110.8
C11 C10 H10 110.8
C9 C10 H10 110.8
O7 C11 C12 108.5(2)
O7 C11 C10 109.6(2)
C12 C11 C10 110.7(2)
O7 C11 H11 109.3
C12 C11 H11 109.3
C10 C11 H11 109.3
O9 C12 C11 105.2(2)
O9 C12 C13 111.2(2)
C11 C12 C13 109.8(2)
O9 C12 H12 110.2
C11 C12 H12 110.2
C13 C12 H12 110.2
O4 C13 C12 109.1(3)
O4 C13 H13A 109.9
C12 C13 H13A 109.9
O4 C13 H13B 109.9
C12 C13 H13B 109.9
H13A C13 H13B 108.3
O6 C14 O5 122.9(3)
O6 C14 C15 125.2(3)
O5 C14 C15 111.8(3)
C14 C15 H15A 109.5
C14 C15 H15B 109.5
H15A C15 H15B 109.5
C14 C15 H15C 109.5
H15A C15 H15C 109.5
H15B C15 H15C 109.5
O8 C16 O7 123.5(3)
O8 C16 C17 126.1(4)
O7 C16 C17 110.4(4)
C16 C17 H17A 109.5
C16 C17 H17B 109.5
H17A C17 H17B 109.5
C16 C17 H17C 109.5
H17A C17 H17C 109.5
H17B C17 H17C 109.5
O10 C18 O9 122.5(3)
O10 C18 C19 125.5(3)
O9 C18 C19 112.0(3)
C18 C19 H19A 109.5
C18 C19 H19B 109.5
H19A C19 H19B 109.5
C18 C19 H19C 109.5
H19A C19 H19C 109.5
H19B C19 H19C 109.5

loop_
_geom_bond_atom_site_label_1
_geom_bond_atom_site_label_2
_geom_bond_distance
Cl1 C6 1.735(4)
Cl2 C2 1.740(4)
O1 C5 1.355(4)
O1 C7 1.407(5)
O2 C8 1.185(4)
O3 C8 1.359(4)
O3 C9 1.422(4)
O4 C9 1.404(4)
O4 C13 1.433(4)
O5 C14 1.347(4)
O5 C10 1.442(4)
O6 C14 1.198(4)
O7 C16 1.344(4)
O7 C11 1.429(3)
O8 C16 1.193(5)
O9 C18 1.336(4)
O9 C12 1.448(4)
O10 C18 1.202(4)
C1 C2 1.366(6)
C1 C6 1.375(5)
C1 H1 0.9300
C2 C3 1.367(6)
C3 C4 1.381(6)
C3 H3 0.9300
C4 C5 1.387(5)
C4 H4 0.9300
C5 C6 1.389(5)
C7 C8 1.508(5)
C7 H7A 0.9700
C7 H7B 0.9700
C9 C10 1.526(4)
C9 H9 0.9800
C10 C11 1.521(4)
C10 H10 0.9800
C11 C12 1.503(4)
C11 H11 0.9800
C12 C13 1.523(4)
C12 H12 0.9800
C13 H13A 0.9700
C13 H13B 0.9700
C14 C15 1.479(5)
C15 H15A 0.9600
C15 H15B 0.9600
C15 H15C 0.9600
C16 C17 1.493(5)
C17 H17A 0.9600
C17 H17B 0.9600
C17 H17C 0.9600
C18 C19 1.483(5)
C19 H19A 0.9600
C19 H19B 0.9600
C19 H19C 0.9600

loop_
_geom_hbond_atom_site_label_D
_geom_hbond_atom_site_label_H
_geom_hbond_atom_site_label_A
_geom_hbond_site_symmetry_A
_geom_hbond_distance_DH
_geom_hbond_distance_HA
_geom_hbond_distance_DA
_geom_hbond_angle_DHA
_geom_hbond_publ_flag
C3 H3 O6 1_455 0.93 2.41 3.322(6) 168 yes
C9 H9 O10 1_455 0.98 2.54 3.381(4) 144 yes
C11 H11 O10 1_455 0.98 2.44 3.296(4) 146 yes

loop_
_geom_torsion_atom_site_label_1
_geom_torsion_atom_site_label_2
_geom_torsion_atom_site_label_3
_geom_torsion_atom_site_label_4
_geom_torsion
C6 C1 C2 C3 0.4(7)
C6 C1 C2 Cl2 179.7(3)
C1 C2 C3 C4 0.3(7)
Cl2 C2 C3 C4 -179.0(4)
C2 C3 C4 C5 -1.6(7)
C7 O1 C5 C4 -6.4(5)
C7 O1 C5 C6 171.7(3)
C3 C4 C5 O1 -179.8(4)
C3 C4 C5 C6 2.1(5)
C2 C1 C6 C5 0.2(6)
C2 C1 C6 Cl1 -178.3(3)
O1 C5 C6 C1 -179.7(3)
C4 C5 C6 C1 -1.4(5)
O1 C5 C6 Cl1 -1.2(4)
C4 C5 C6 Cl1 177.0(3)
C5 O1 C7 C8 78.3(4)
C9 O3 C8 O2 -4.1(5)
C9 O3 C8 C7 174.8(3)
O1 C7 C8 O2 -176.0(4)
O1 C7 C8 O3 5.0(5)
C13 O4 C9 O3 176.0(2)
C13 O4 C9 C10 -66.9(3)
C8 O3 C9 O4 -87.9(3)
C8 O3 C9 C10 155.2(3)
C14 O5 C10 C11 -112.4(3)
C14 O5 C10 C9 131.3(3)
O4 C9 C10 O5 178.0(2)
O3 C9 C10 O5 -67.1(3)
O4 C9 C10 C11 61.2(3)
O3 C9 C10 C11 176.1(2)
C16 O7 C11 C12 120.4(3)
C16 O7 C11 C10 -118.6(3)
O5 C10 C11 O7 67.4(3)
C9 C10 C11 O7 -175.5(2)
O5 C10 C11 C12 -172.9(2)
C9 C10 C11 C12 -55.9(3)
C18 O9 C12 C11 165.2(2)
C18 O9 C12 C13 -76.0(3)
O7 C11 C12 O9 -66.0(3)
C10 C11 C12 O9 173.7(2)
O7 C11 C12 C13 174.3(2)
C10 C11 C12 C13 54.0(3)
C9 O4 C13 C12 63.7(3)
O9 C12 C13 O4 -171.9(2)
C11 C12 C13 O4 -55.8(3)
C10 O5 C14 O6 -8.1(5)
C10 O5 C14 C15 169.6(3)
C11 O7 C16 O8 12.6(5)
C11 O7 C16 C17 -166.3(3)
C12 O9 C18 O10 6.7(4)
C12 O9 C18 C19 -172.9(3)

loop_
_cod_related_entry_id
_cod_related_entry_database
_cod_related_entry_code
1 ChemSpider 21194892
